data_2006397
loop_
_publ_author_name
'Kreiter, Cornelius G.'
'Schwarz, C. Bettina'
'Frank, Walter'
'Rei\&s, Guido J.'

_publ_contact_author
;
      Walter Frank
      Fachbereich Chemie
      Universit\"at Kaiserslautern
      Erwin-Schr\"odinger-Stra\&se
      67663 Kaiserslautern
      Germany
;
_publ_section_title
;Photochemical Reactions of Transition Metal Organyl Complexes with Olefins.
 18.
 Dicarbonylbis(\h^5^-cyclopentadienyl)(\m-1,4-\h:4,5-\h-1,4-pentadien-1,4-diyl)oxoditungsten(<i>W</i>---<i>W</i>)
;
_journal_issue 8
_journal_name_full 'Acta Crystallographica Section C'
_journal_page_first 1018
_journal_page_last 1020
_journal_paper_doi 10.1107/S0108270197004393
_journal_volume 53
_journal_year 1997
_chemical_formula_iupac '[W2 O (C5 H5)2 (C5 H6) (C O)2]'
_chemical_formula_sum 'C17 H16 O3 W2'
_chemical_formula_weight 636.01
_chemical_name_systematic
;
Dicarbonylbis(\h^5^-cyclopentadienyl)-(\m-1,4-\h:4,5-\h-1,4-pentadien-
1,4-diyl)oxoditungsten(W-W)
;
_space_group_IT_number 14
_symmetry_cell_setting monoclinic
_symmetry_space_group_name_Hall '-P 2ybc'
_symmetry_space_group_name_H-M 'P 1 21/c 1'
_audit_creation_method SHELXL
_cell_angle_alpha 90.00
_cell_angle_beta 95.48(2)
_cell_angle_gamma 90.00
_cell_formula_units_Z 4
_cell_length_a 8.6460(11)
_cell_length_b 10.8490(13)
_cell_length_c 15.9600(2)
_cell_measurement_reflns_used 50
_cell_measurement_temperature 293(2)
_cell_measurement_theta_max 12.54
_cell_measurement_theta_min 9.22
_cell_volume 1490.2(3)
_computing_cell_refinement 'CAD4 Software'
_computing_data_collection 'CAD4 Software (Enraf-Nonius 1989)'
_computing_data_reduction 'XCAD4 (Harms & Wocadlo, 1993)'
_computing_molecular_graphics 'SHELXTL-Plus (Sheldrick, 1991)'
_computing_publication_material SHELXL-93
_computing_structure_refinement 'SHELXL-93 (Sheldrick, 1993)'
_computing_structure_solution 'SHELXS-86 (Sheldrick, 1990)'
_diffrn_ambient_temperature 293(2)
_diffrn_measurement_device 'ENRAF-NONIUS CAD4 4-circle diffractometer'
_diffrn_measurement_method '\w/\q scans'
_diffrn_radiation_monochromator graphite
_diffrn_radiation_source 'fine-focus sealed tube'
_diffrn_radiation_type MoK\a
_diffrn_radiation_wavelength 0.71069
_diffrn_reflns_av_R_equivalents 0.0388
_diffrn_reflns_av_sigmaI/netI 0.0376
_diffrn_reflns_limit_h_max 10
_diffrn_reflns_limit_h_min -10
_diffrn_reflns_limit_k_max 12
_diffrn_reflns_limit_k_min -12
_diffrn_reflns_limit_l_max 18
_diffrn_reflns_limit_l_min 0
_diffrn_reflns_number 5433
_diffrn_reflns_theta_max 25.05
_diffrn_reflns_theta_min 2.27
_diffrn_standards_decay_% none
_diffrn_standards_interval_time 60
_diffrn_standards_number 2
_exptl_absorpt_coefficient_mu 15.435
_exptl_absorpt_correction_T_max 0.0824
_exptl_absorpt_correction_T_min 0.0410
_exptl_absorpt_correction_type integration
_exptl_absorpt_process_details 'transmission factors calculated using SHELX-76 (Sheldrick, 1976)'
_exptl_crystal_colour red
_exptl_crystal_density_diffrn 2.835
_exptl_crystal_density_meas ?
_exptl_crystal_description 'nearly isometric with broken edge'
_exptl_crystal_F_000 1160
_exptl_crystal_size_max 0.34
_exptl_crystal_size_mid 0.30
_exptl_crystal_size_min 0.26
_refine_diff_density_max 2.237
_refine_diff_density_min -0.958
_refine_ls_extinction_method none
_refine_ls_goodness_of_fit_all 1.136
_refine_ls_goodness_of_fit_obs 1.160
_refine_ls_matrix_type full
_refine_ls_number_parameters 205
_refine_ls_number_reflns 2625
_refine_ls_number_restraints 2
_refine_ls_restrained_S_all 1.136
_refine_ls_restrained_S_obs 1.159
_refine_ls_R_factor_all 0.0314
_refine_ls_R_factor_obs .0284
_refine_ls_shift/esd_max 0.083
_refine_ls_shift/esd_mean 0.005
_refine_ls_structure_factor_coef Fsqd
_refine_ls_weighting_details 'w = 1/[\s^2^(Fo^2^)+(0.0402P)^2^+3.8P] where P=(Fo^2^+2Fc^2^)/3'
_refine_ls_weighting_scheme calc
_refine_ls_wR_factor_all 0.0747
_refine_ls_wR_factor_obs .0733
_reflns_number_observed 2446
_reflns_number_total 2625
_reflns_observed_criterion >2sigma(I)
_cod_data_source_file jz1195.cif
_cod_data_source_block C~17~H~16~W~2~O~3~
_cod_depositor_comments
;
The following automatic conversions were performed:

'_exptl_crystal_density_meas' value 'not measured' was changed to '?'
- the value is perceived as not measured.

Automatic conversion script
Id: cif_fix_values 3008 2015-01-20 13:52:24Z robertas 

The following automatic conversions were performed:

'_refine_ls_weighting_scheme' value 'calc w =
1/[\s^2^(Fo^2^)+(0.0402P)^2^+3.8P] where P=(Fo^2^+2Fc^2^)/3' was
changed to 'calc'. New tag '_refine_ls_weighting_details' was
created. The value of the new tag was set to 'w =
1/[\s^2^(Fo^2^)+(0.0402P)^2^+3.8P] where P=(Fo^2^+2Fc^2^)/3'.

Automatic conversion script
Id: cif_fix_values 3143 2015-03-26 13:38:13Z robertas 
;
_cod_original_sg_symbol_H-M 'P 21/c'
_cod_original_formula_sum '[W2 O (CO)2 (C5 H5)2 (C5 H6)]'
_cod_database_code 2006397

loop_
_symmetry_equiv_pos_as_xyz
'x, y, z'
'-x, y+1/2, -z+1/2'
'-x, -y, -z'
'x, -y-1/2, z-1/2'

loop_
_atom_site_aniso_label
_atom_site_aniso_U_11
_atom_site_aniso_U_22
_atom_site_aniso_U_33
_atom_site_aniso_U_12
_atom_site_aniso_U_13
_atom_site_aniso_U_23
W1 .0249(2) .0213(2) .0253(2) -.00083(10) .00129(12) -.00071(10)
W2 .0207(2) .0238(2) .0265(2) .00027(10) .00213(12) -.00100(10)
O1 .057(4) .026(3) .053(3) .007(3) -.021(3) .011(3)
O2 .033(3) .080(5) .050(4) -.007(3) .004(3) -.019(3)
O3 .035(3) .024(3) .028(2) -.004(2) .007(2) .006(2)
C1 .011(3) .049(5) .060(5) -.003(3) -.013(3) .015(4)
C2 .032(4) .035(4) .027(4) -.005(3) .000(3) .003(3)
C11 .064(5) .037(5) .033(4) -.014(4) -.004(4) -.023(4)
C12 .056(5) .011(3) .078(6) -.001(3) .024(5) -.006(4)
C13 .047(4) .041(4) .020(3) .007(4) .006(3) -.002(3)
C14 .041(4) .055(5) .028(4) .007(4) -.005(3) -.010(4)
C15 .067(6) .042(5) .041(4) .012(4) .022(4) -.006(4)
C21 .023(4) .082(7) .040(5) .009(4) .005(3) -.013(5)
C22 .059(6) .069(7) .039(5) -.008(5) .025(4) -.017(5)
C23 .076(8) .108(10) .032(5) .053(7) -.011(5) -.022(6)
C24 .046(6) .076(8) .094(8) -.018(5) .038(6) -.053(7)
C25 .040(5) .062(6) .041(5) .026(4) .013(4) .021(4)
C31 .046(5) .041(4) .024(4) -.002(4) -.008(3) -.016(3)
C32 .029(4) .053(5) .037(4) -.007(3) -.004(3) -.003(4)
C33 .035(4) .044(5) .031(4) .006(3) -.006(3) -.004(3)
C34 .022(3) .037(4) .031(4) .007(3) .010(3) -.002(3)
C35 .032(4) .032(4) .029(4) -.008(3) .000(3) -.006(3)

loop_
_atom_site_label
_atom_site_fract_x
_atom_site_fract_y
_atom_site_fract_z
_atom_site_U_iso_or_equiv
_atom_site_thermal_displace_type
_atom_site_calc_flag
_atom_site_refinement_flags
_atom_site_occupancy
_atom_site_disorder_group
_atom_site_type_symbol
W1 .24068(3) .05561(3) .37823(2) .02389(12) Uani d . 1 . W
W2 .26868(3) .08131(3) .19676(2) .02368(11) Uani d . 1 . W
O1 .3268(7) -.1962(5) .4644(4) .0472(14) Uani d . 1 . O
O2 .5947(7) .0622(7) .3597(4) .054(2) Uani d . 1 . O
O3 .2762(5) .2355(5) .2044(3) .0286(11) Uani d . 1 . O
C1 .2953(8) -.1049(9) .4326(5) .041(2) Uani d . 1 . C
C2 .4616(9) .0550(7) .3588(5) .031(2) Uani d . 1 . C
C11 .2785(11) .1821(8) .4934(5) .045(2) Uani d . 1 . C
C12 .2676(10) .2590(7) .4218(6) .047(2) Uani d . 1 . C
C13 .1170(9) .2478(8) .3825(4) .036(2) Uani d . 1 . C
C14 .0340(9) .1626(8) .4277(4) .042(2) Uani d . 1 . C
C15 .1350(11) .1251(9) .4981(5) .049(2) Uani d . 1 . C
C21 .5178(9) .0159(10) .1767(5) .048(2) Uani d . 1 . C
C22 .4421(12) .0492(10) .0979(6) .055(3) Uani d . 1 . C
C23 .3303(14) -.0399(12) .0791(6) .073(4) Uani d . 1 . C
C24 .3386(11) -.1252(11) .1433(8) .070(4) Uani d . 1 . C
C25 .4518(10) -.0905(9) .2059(5) .047(2) Uani d . 1 . C
C31 .0594(10) .0861(7) .1153(5) .038(2) Uani d . 1 . C
C32 -.0762(9) .0797(8) .1475(5) .040(2) Uani d . 1 . C
C33 -.0707(9) .0525(8) .2395(5) .037(2) Uani d . 1 . C
C34 .0902(8) .0076(7) .2643(4) .030(2) Uani d . 1 . C
C35 .1166(9) -.1048(7) .3071(5) .031(2) Uani d D 1 . C
H11 .3664(11) .1712(8) .5310(5) .054 Uiso calc R 1 . H
H12 .3464(10) .3082(7) .4040(6) .057 Uiso calc R 1 . H
H13 .0777(9) .2898(8) .3343(4) .043 Uiso calc R 1 . H
H14 -.0676(9) .1361(8) .4139(4) .050 Uiso calc R 1 . H
H15 .1100(11) .0717(9) .5403(5) .059 Uiso calc R 1 . H
H21 .6000(9) .0588(10) .2049(5) .058 Uiso calc R 1 . H
H22 .4631(12) .1171(10) .0653(6) .066 Uiso calc R 1 . H
H23 .2607(14) -.0420(12) .0309(6) .088 Uiso calc R 1 . H
H24 .2772(11) -.1955(11) .1443(8) .084 Uiso calc R 1 . H
H25 .4782(10) -.1302(9) .2570(5) .056 Uiso calc R 1 . H
H31 .0629(10) .0928(7) .0575(5) .045 Uiso calc R 1 . H
H32 -.1696(9) .0914(8) .1145(5) .048 Uiso calc R 1 . H
H331 -.1464(9) -.0102(8) .2502(5) .049 Uiso calc R 1 . H
H332 -.0922(9) .1262(8) .2708(5) .049 Uiso calc R 1 . H
H351 .039(7) -.143(7) .338(5) .044 Uiso d D 1 . H
H352 .181(8) -.170(6) .289(5) .044 Uiso d D 1 . H

loop_
_atom_type_symbol
_atom_type_description
_atom_type_scat_dispersion_real
_atom_type_scat_dispersion_imag
_atom_type_scat_source
C C 0.0033 0.0016 'International Tables Vol C Tables 4.2.6.8 and 6.1.1.4'
H H 0.0000 0.0000 'International Tables Vol C Tables 4.2.6.8 and 6.1.1.4'
O O 0.0106 0.0060 'International Tables Vol C Tables 4.2.6.8 and 6.1.1.4'
W W -0.8490 6.8722 'International Tables Vol C Tables 4.2.6.8 and 6.1.1.4'

loop_
_geom_angle_atom_site_label_1
_geom_angle_atom_site_label_2
_geom_angle_atom_site_label_3
_geom_angle
_geom_angle_publ_flag
C1 W1 C2 82.6(3) yes
C1 W1 C11 99.5(4) ?
C1 W1 C12 133.8(4) ?
C1 W1 C13 149.1(3) ?
C1 W1 C14 116.6(3) ?
C1 W1 C15 91.2(3) ?
C1 W1 C34 104.6(3) ?
C1 W1 C35 68.3(3) ?
C2 W1 C11 93.6(3) ?
C2 W1 C12 88.8(3) ?
C2 W1 C13 117.4(3) ?
C2 W1 C14 147.5(3) ?
C2 W1 C15 126.6(3) ?
C2 W1 C34 112.1(3) ?
C2 W1 C35 109.6(3) ?
C11 W1 C34 146.6(3) ?
C11 W1 C35 151.3(3) ?
C12 W1 C34 120.6(3) ?
C12 W1 C35 154.4(3) ?
C13 W1 C34 90.0(3) ?
C13 W1 C35 119.8(3) ?
C14 W1 C34 89.2(3) ?
C14 W1 C35 102.0(3) ?
C15 W1 C34 120.7(3) ?
C15 W1 C35 116.9(3) ?
C1 W1 W2 118.4(3) ?
C2 W1 W2 70.9(2) yes
C11 W1 W2 135.5(2) ?
C12 W1 W2 100.9(2) ?
C13 W1 W2 91.4(2) ?
C14 W1 W2 115.1(2) ?
C15 W1 W2 148.8(2) ?
O3 W2 C21 106.6(3) ?
O3 W2 C22 100.2(3) ?
O3 W2 C23 126.5(4) ?
O3 W2 C24 155.8(3) ?
O3 W2 C25 137.4(3) ?
O3 W2 C31 92.5(3) ?
O3 W2 C34 111.4(3) ?
C21 W2 C31 132.1(3) ?
C21 W2 C34 133.2(3) ?
C22 W2 C31 99.0(4) ?
C22 W2 C34 147.5(3) ?
C23 W2 C31 77.0(3) ?
C23 W2 C34 114.7(4) ?
C24 W2 C34 92.7(3) ?
C24 W2 C31 91.9(3) ?
C25 W2 C34 100.4(3) ?
C25 W2 C31 124.4(3) ?
C31 W2 C34 72.6(3) ?
O3 W2 W1 91.69(15) ?
C21 W2 W1 105.8(2) ?
C22 W2 W1 141.2(3) ?
C23 W2 W1 140.0(3) ?
C24 W2 W1 107.3(3) ?
C25 W2 W1 89.0(2) ?
C31 W2 W1 117.3(2) ?
W1 C1 O1 179.3(8) yes
W1 C2 W2 70.2(2) yes
W1 C2 O2 169.5(7) yes
C15 C11 C12 108.3(8) ?
C11 C12 C13 107.4(7) ?
C12 C13 C14 109.1(7) ?
C13 C14 C15 106.7(8) ?
C14 C15 C11 108.4(8) ?
C25 C21 C22 110.0(8) ?
C21 C22 C23 105.7(10) ?
C22 C23 C24 108.9(9) ?
C23 C24 C25 109.7(10) ?
C24 C25 C21 105.5(8) ?
C32 C31 W2 119.7(6) yes
C31 C32 C33 116.4(7) yes
C32 C33 C34 105.4(6) yes
W1 C34 W2 85.9(3) ?
W1 C34 C33 127.3(5) ?
W2 C34 C33 116.6(5) yes
W2 C34 C35 118.8(5) yes
C33 C34 C35 121.1(7) yes
C34 C35 H351 122.(5) ?
W1 C35 H351 113.(5) ?
C34 C35 H352 124.(5) ?
W1 C35 H352 117.(5) ?
H351 C35 H352 107.(7) ?

loop_
_geom_bond_atom_site_label_1
_geom_bond_atom_site_label_2
_geom_bond_site_symmetry_2
_geom_bond_distance
_geom_bond_publ_flag
W1 W2 . 2.9426(5) yes
W1 C1 . 1.982(9) yes
W1 C2 . 1.964(8) yes
W1 C11 . 2.292(7) yes
W1 C12 . 2.319(7) yes
W1 C13 . 2.347(8) yes
W1 C14 . 2.331(8) yes
W1 C15 . 2.323(8) yes
W1 C34 . 2.196(7) yes
W1 C35 . 2.289(7) yes
W2 O3 . 1.678(5) yes
W2 C2 . 2.955(7) yes
W2 C21 . 2.319(8) yes
W2 C22 . 2.304(8) yes
W2 C23 . 2.394(9) yes
W2 C24 . 2.492(10) yes
W2 C25 . 2.441(8) yes
W2 C31 . 2.125(8) yes
W2 C34 . 2.121(7) yes
O1 C1 . 1.135(10) yes
O2 C2 . 1.152(10) yes
C11 C12 . 1.411(13) n
C12 C13 . 1.396(12) n
C13 C14 . 1.410(12) n
C14 C15 . 1.415(12) n
C11 C15 . 1.395(13) n
C21 C22 . 1.408(14) n
C22 C23 . 1.38(2) n
C23 C24 . 1.38(2) n
C24 C25 . 1.383(14) n
C21 C25 . 1.388(14) n
C31 C32 . 1.325(12) yes
C32 C33 . 1.495(11) yes
C33 C34 . 1.491(10) yes
C34 C35 . 1.406(11) yes
C11 H11 . .93 ?
C12 H12 . .93 ?
C13 H13 . .93 ?
C14 H14 . .93 ?
C15 H15 . .93 ?
C21 H21 . .93 ?
C22 H22 . .93 ?
C23 H23 . .93 ?
C24 H24 . .93 ?
C25 H25 . .93 ?
C31 H31 . .93 ?
C32 H32 . .93 ?
C33 H331 . .97 ?
C33 H332 . .97 ?
C35 H351 . .96(2) ?
C35 H352 . .96(2) ?
